data_4308155
loop_
_publ_author_name
'Jos\'e Vicente'
'Pablo Gonz\'alez-Herrero'
'Mar\'ia P\'erez-Cadenas'
'Peter G. Jones'
'Delia Bautista'

_publ_section_title
;
Synthesis, Structure, and Luminescence of Di- and Trinuclear Palladium/Gold
and Platinum/Gold Complexes with
(2,7-Di-tert-butylfluoren-9-ylidene)methanedithiolate,1
;
_journal_name_full 'Inorganic Chemistry'
_journal_page_first 4718
_journal_page_last 4732
_journal_paper_doi 10.1021/ic070164h
_journal_volume 46
_journal_year 2007
_chemical_formula_sum 'C41 H50 Cl2 N2 Pd S2'
_chemical_formula_weight 812.25
_chemical_name_systematic
;
 ?
;
_space_group_IT_number 14
_symmetry_cell_setting monoclinic
_symmetry_space_group_name_Hall '-P 2ybc'
_symmetry_space_group_name_H-M 'P 1 21/c 1'
_atom_sites_solution_hydrogens geom
_atom_sites_solution_primary direct
_atom_sites_solution_secondary difmap
_audit_creation_method SHELXL-97
_cell_angle_alpha 90.00
_cell_angle_beta 97.997(5)
_cell_angle_gamma 90.00
_cell_formula_units_Z 4
_cell_length_a 11.3930(11)
_cell_length_b 17.702(2)
_cell_length_c 19.709(2)
_cell_measurement_reflns_used 7682
_cell_measurement_temperature 133(2)
_cell_measurement_theta_max 28.3
_cell_measurement_theta_min 2.3
_cell_volume 3936.2(7)
_computing_cell_refinement 'Bruker SAINT'
_computing_data_collection 'Bruker SMART'
_computing_data_reduction 'Bruker SAINT'
_computing_molecular_graphics 'Siemens XP'
_computing_publication_material SHELXL-97
_computing_structure_refinement 'SHELXL-97 (Sheldrick, 1997)'
_computing_structure_solution 'SHELXS-97 (Sheldrick, 1990)'
_diffrn_ambient_temperature 133(2)
_diffrn_detector_area_resol_mean 8.192
_diffrn_measured_fraction_theta_full 0.999
_diffrn_measured_fraction_theta_max 0.998
_diffrn_measurement_device_type 'Bruker SMART 1000 CCD'
_diffrn_measurement_method '\w- & \f-scan'
_diffrn_radiation_monochromator graphite
_diffrn_radiation_source 'fine-focus sealed tube'
_diffrn_radiation_type MoK\a
_diffrn_radiation_wavelength 0.71073
_diffrn_reflns_av_R_equivalents 0.0579
_diffrn_reflns_av_sigmaI/netI 0.0375
_diffrn_reflns_limit_h_max 15
_diffrn_reflns_limit_h_min -15
_diffrn_reflns_limit_k_max 23
_diffrn_reflns_limit_k_min -23
_diffrn_reflns_limit_l_max 26
_diffrn_reflns_limit_l_min -26
_diffrn_reflns_number 73656
_diffrn_reflns_theta_full 28.00
_diffrn_reflns_theta_max 28.29
_diffrn_reflns_theta_min 1.55
_exptl_absorpt_coefficient_mu 0.744
_exptl_absorpt_correction_T_max 0.914
_exptl_absorpt_correction_T_min 0.771
_exptl_absorpt_correction_type multi-scan
_exptl_absorpt_process_details SADABS
_exptl_crystal_colour red
_exptl_crystal_density_diffrn 1.371
_exptl_crystal_density_method 'not measured'
_exptl_crystal_description tablet
_exptl_crystal_F_000 1688
_exptl_crystal_size_max 0.35
_exptl_crystal_size_mid 0.25
_exptl_crystal_size_min 0.15
_refine_diff_density_max 0.928
_refine_diff_density_min -1.021
_refine_diff_density_rms 0.100
_refine_ls_extinction_method none
_refine_ls_goodness_of_fit_ref 1.023
_refine_ls_hydrogen_treatment 'riding, including ideally staggered methyls'
_refine_ls_matrix_type full
_refine_ls_number_parameters 446
_refine_ls_number_reflns 9759
_refine_ls_number_restraints 13
_refine_ls_restrained_S_all 1.024
_refine_ls_R_factor_all 0.0654
_refine_ls_R_factor_gt 0.0389
_refine_ls_shift/su_max 0.004
_refine_ls_shift/su_mean 0.000
_refine_ls_structure_factor_coef Fsqd
_refine_ls_weighting_details 'calc w=1/[\s^2^(Fo^2^)+(0.0641P)^2^+2.1354P] where P=(Fo^2^+2Fc^2^)/3'
_refine_ls_weighting_scheme calc
_refine_ls_wR_factor_gt 0.0981
_refine_ls_wR_factor_ref 0.1138
_reflns_number_gt 7105
_reflns_number_total 9759
_reflns_threshold_expression >2sigma(I)
_cod_data_source_file ic070164h-file003_1.cif
_cod_data_source_block craque
_cod_original_cell_volume 3936.1(7)
_cod_original_sg_symbol_H-M 'P 21/c'
_cod_database_code 4308155

loop_
_symmetry_equiv_pos_as_xyz
'x, y, z'
'-x, y+1/2, -z+1/2'
'-x, -y, -z'
'x, -y-1/2, z-1/2'

loop_
_atom_site_label
_atom_site_type_symbol
_atom_site_fract_x
_atom_site_fract_y
_atom_site_fract_z
_atom_site_U_iso_or_equiv
_atom_site_adp_type
_atom_site_occupancy
_atom_site_symmetry_multiplicity
_atom_site_calc_flag
_atom_site_refinement_flags
_atom_site_disorder_assembly
_atom_site_disorder_group
Pd Pd 0.450074(19) 0.434820(11) 0.108146(10) 0.02514(7) Uani 1 1 d . . .
S1 S 0.35915(7) 0.32220(4) 0.11364(4) 0.03276(16) Uani 1 1 d . . .
S2 S 0.57438(6) 0.36653(4) 0.18512(4) 0.02981(15) Uani 1 1 d . . .
C1 C 0.2960(3) 0.14864(16) 0.15067(14) 0.0364(7) Uani 1 1 d . . .
H1 H 0.2552 0.1934 0.1346 0.044 Uiso 1 1 calc R . .
C2 C 0.2365(3) 0.07897(17) 0.14427(15) 0.0400(8) Uani 1 1 d . . .
C3 C 0.3007(3) 0.01407(16) 0.16536(15) 0.0406(8) Uani 1 1 d . . .
H3 H 0.2626 -0.0337 0.1595 0.049 Uiso 1 1 calc R . .
C4 C 0.4184(3) 0.01719(16) 0.19462(14) 0.0390(7) Uani 1 1 d . . .
H4 H 0.4604 -0.0281 0.2077 0.047 Uiso 1 1 calc R . .
C4A C 0.4746(3) 0.08627(15) 0.20479(14) 0.0332(6) Uani 1 1 d . . .
C4B C 0.5897(3) 0.10745(15) 0.24214(14) 0.0321(6) Uani 1 1 d . . .
C5 C 0.6788(3) 0.06519(16) 0.27908(16) 0.0374(7) Uani 1 1 d . . .
H5 H 0.6741 0.0116 0.2794 0.045 Uiso 1 1 calc R . .
C6 C 0.7749(3) 0.10167(17) 0.31547(15) 0.0390(7) Uani 1 1 d . . .
H6 H 0.8354 0.0723 0.3409 0.047 Uiso 1 1 calc R . .
C7 C 0.7860(3) 0.18032(17) 0.31613(14) 0.0338(6) Uani 1 1 d . . .
C8 C 0.6975(3) 0.22271(16) 0.27655(13) 0.0311(6) Uani 1 1 d . . .
H8 H 0.7043 0.2761 0.2750 0.037 Uiso 1 1 calc R . .
C8A C 0.6002(3) 0.18748(15) 0.23977(13) 0.0297(6) Uani 1 1 d . . .
C9 C 0.4940(3) 0.21776(15) 0.19701(13) 0.0286(6) Uani 1 1 d . . .
C9A C 0.4141(3) 0.15299(15) 0.18029(13) 0.0321(6) Uani 1 1 d . . .
C10 C 0.4786(3) 0.28890(15) 0.17163(13) 0.0277(6) Uani 1 1 d . . .
C11 C 0.1022(3) 0.07866(19) 0.12001(17) 0.0461(8) Uani 1 1 d . . .
C12 C 0.0732(4) 0.1238(2) 0.05326(19) 0.0629(12) Uani 1 1 d . . .
H12A H 0.1134 0.1009 0.0175 0.076 Uiso 1 1 calc R . .
H12B H 0.1003 0.1761 0.0609 0.076 Uiso 1 1 calc R . .
H12C H -0.0126 0.1233 0.0387 0.076 Uiso 1 1 calc R . .
C13 C 0.0537(4) -0.0020(2) 0.1066(2) 0.0610(11) Uani 1 1 d . . .
H13A H 0.0930 -0.0258 0.0709 0.073 Uiso 1 1 calc R . .
H13B H -0.0319 0.0002 0.0915 0.073 Uiso 1 1 calc R . .
H13C H 0.0692 -0.0317 0.1489 0.073 Uiso 1 1 calc R . .
C14 C 0.0391(4) 0.1151(2) 0.1755(2) 0.0558(9) Uani 1 1 d . . .
H14A H 0.0701 0.1663 0.1850 0.067 Uiso 1 1 calc R . .
H14B H 0.0531 0.0848 0.2174 0.067 Uiso 1 1 calc R . .
H14C H -0.0462 0.1177 0.1596 0.067 Uiso 1 1 calc R . .
C15 C 0.8861(3) 0.22153(18) 0.36053(15) 0.0389(7) Uani 1 1 d . . .
C16 C 0.9433(3) 0.2813(2) 0.31973(19) 0.0553(10) Uani 1 1 d . . .
H16A H 1.0073 0.3065 0.3498 0.066 Uiso 1 1 calc R . .
H16B H 0.8836 0.3187 0.3016 0.066 Uiso 1 1 calc R . .
H16C H 0.9758 0.2571 0.2817 0.066 Uiso 1 1 calc R . .
C17 C 0.9809(4) 0.1693(2) 0.3949(2) 0.0649(11) Uani 1 1 d . . .
H17A H 1.0427 0.1991 0.4224 0.078 Uiso 1 1 calc R . .
H17B H 1.0159 0.1410 0.3600 0.078 Uiso 1 1 calc R . .
H17C H 0.9458 0.1340 0.4246 0.078 Uiso 1 1 calc R . .
C18 C 0.8318(3) 0.2643(2) 0.41800(18) 0.0545(9) Uani 1 1 d . . .
H18A H 0.8946 0.2914 0.4473 0.065 Uiso 1 1 calc R . .
H18B H 0.7943 0.2279 0.4457 0.065 Uiso 1 1 calc R . .
H18C H 0.7723 0.3005 0.3971 0.065 Uiso 1 1 calc R . .
N21 N 0.3334(2) 0.48870(12) 0.03474(11) 0.0258(5) Uani 1 1 d . . .
C22 C 0.3559(2) 0.56199(14) 0.02284(13) 0.0250(5) Uani 1 1 d . . .
C23 C 0.2830(2) 0.60308(14) -0.02683(13) 0.0260(5) Uani 1 1 d . . .
H23 H 0.3017 0.6541 -0.0355 0.031 Uiso 1 1 calc R . .
C24 C 0.1832(3) 0.57000(15) -0.06363(13) 0.0277(6) Uani 1 1 d . . .
C25 C 0.1637(3) 0.49376(16) -0.04996(14) 0.0324(6) Uani 1 1 d . . .
H25 H 0.0974 0.4683 -0.0743 0.039 Uiso 1 1 calc R . .
C26 C 0.2393(3) 0.45564(16) -0.00192(14) 0.0319(6) Uani 1 1 d . . .
H26 H 0.2246 0.4037 0.0058 0.038 Uiso 1 1 calc R . .
C27 C 0.0963(3) 0.61114(16) -0.11699(14) 0.0312(6) Uani 1 1 d . . .
C28 C 0.0931(3) 0.57074(17) -0.18668(14) 0.0366(7) Uani 1 1 d . . .
H28A H 0.0371 0.5967 -0.2212 0.044 Uiso 1 1 calc R . .
H28B H 0.0678 0.5183 -0.1824 0.044 Uiso 1 1 calc R . .
H28C H 0.1723 0.5717 -0.2007 0.044 Uiso 1 1 calc R . .
C29 C 0.1303(3) 0.69384(16) -0.12441(14) 0.0349(6) Uani 1 1 d . . .
H29A H 0.0720 0.7183 -0.1587 0.042 Uiso 1 1 calc R . .
H29B H 0.2089 0.6968 -0.1390 0.042 Uiso 1 1 calc R . .
H29C H 0.1317 0.7195 -0.0803 0.042 Uiso 1 1 calc R . .
C30 C -0.0287(3) 0.6075(2) -0.09548(17) 0.0452(8) Uani 1 1 d . . .
H30A H -0.0849 0.6340 -0.1295 0.054 Uiso 1 1 calc R . .
H30B H -0.0276 0.6315 -0.0506 0.054 Uiso 1 1 calc R . .
H30C H -0.0529 0.5546 -0.0927 0.054 Uiso 1 1 calc R . .
N31 N 0.5259(2) 0.54158(12) 0.10710(11) 0.0264(5) Uani 1 1 d . . .
C32 C 0.4607(2) 0.59332(15) 0.06618(13) 0.0258(5) Uani 1 1 d . . .
C33 C 0.4926(3) 0.66895(15) 0.06782(13) 0.0279(6) Uani 1 1 d . . .
H33 H 0.4474 0.7035 0.0379 0.033 Uiso 1 1 calc R . .
C34 C 0.5901(2) 0.69540(16) 0.11272(14) 0.0289(6) Uani 1 1 d . . .
C35 C 0.6542(3) 0.64143(16) 0.15304(14) 0.0323(6) Uani 1 1 d . . .
H35 H 0.7218 0.6560 0.1841 0.039 Uiso 1 1 calc R . .
C36 C 0.6204(3) 0.56624(16) 0.14841(14) 0.0312(6) Uani 1 1 d . . .
H36 H 0.6671 0.5305 0.1762 0.037 Uiso 1 1 calc R . .
C37 C 0.6225(3) 0.77921(16) 0.11514(15) 0.0348(6) Uani 1 1 d . . .
C38 C 0.5123(3) 0.82765(18) 0.11925(19) 0.0453(8) Uani 1 1 d . . .
H38A H 0.5346 0.8812 0.1214 0.054 Uiso 1 1 calc R . .
H38B H 0.4777 0.8141 0.1604 0.054 Uiso 1 1 calc R . .
H38C H 0.4540 0.8187 0.0786 0.054 Uiso 1 1 calc R . .
C39 C 0.7140(3) 0.7981(2) 0.17736(19) 0.0528(9) Uani 1 1 d . . .
H39A H 0.7315 0.8523 0.1777 0.063 Uiso 1 1 calc R . .
H39B H 0.7869 0.7695 0.1748 0.063 Uiso 1 1 calc R . .
H39C H 0.6822 0.7845 0.2194 0.063 Uiso 1 1 calc R . .
C40 C 0.6738(4) 0.79835(19) 0.04925(18) 0.0499(9) Uani 1 1 d . . .
H40A H 0.6950 0.8520 0.0495 0.060 Uiso 1 1 calc R . .
H40B H 0.6145 0.7876 0.0095 0.060 Uiso 1 1 calc R . .
H40C H 0.7446 0.7676 0.0468 0.060 Uiso 1 1 calc R . .
C99 C 0.3841(6) 0.5759(3) 0.4343(3) 0.0718(19) Uani 0.824(3) 1 d PDU A 1
H99A H 0.4712 0.5812 0.4445 0.086 Uiso 0.824(3) 1 calc PR A 1
H99B H 0.3655 0.5503 0.3894 0.086 Uiso 0.824(3) 1 calc PR A 1
Cl1 Cl 0.31938(14) 0.66470(7) 0.42968(6) 0.0658(4) Uani 0.824(3) 1 d PD A 1
Cl2 Cl 0.33221(14) 0.51976(7) 0.49875(7) 0.0678(4) Uani 0.824(3) 1 d PD A 1
C99' C 0.373(3) 0.5661(17) 0.460(2) 0.115(10) Uiso 0.176(3) 1 d PDU A 2
H99C H 0.4422 0.5843 0.4396 0.139 Uiso 0.176(3) 1 calc PR A 2
H99D H 0.3999 0.5412 0.5041 0.139 Uiso 0.176(3) 1 calc PR A 2
Cl1' Cl 0.2855(18) 0.5046(11) 0.4035(11) 0.222(8) Uiso 0.176(3) 1 d PD A 2
Cl2' Cl 0.2728(17) 0.6410(10) 0.4698(10) 0.203(8) Uiso 0.176(3) 1 d PD A 2

loop_
_atom_site_aniso_label
_atom_site_aniso_U_11
_atom_site_aniso_U_22
_atom_site_aniso_U_33
_atom_site_aniso_U_23
_atom_site_aniso_U_13
_atom_site_aniso_U_12
Pd 0.03349(13) 0.02141(11) 0.02166(11) 0.00552(7) 0.00779(8) 0.00355(8)
S1 0.0435(4) 0.0244(3) 0.0285(3) 0.0076(3) -0.0018(3) 0.0003(3)
S2 0.0354(4) 0.0237(3) 0.0303(3) 0.0065(3) 0.0044(3) 0.0024(3)
C1 0.056(2) 0.0255(13) 0.0257(14) 0.0046(11) -0.0012(13) -0.0018(13)
C2 0.064(2) 0.0311(15) 0.0231(14) 0.0007(11) -0.0005(14) -0.0060(14)
C3 0.069(2) 0.0249(14) 0.0264(14) -0.0013(11) 0.0036(14) -0.0060(14)
C4 0.069(2) 0.0230(13) 0.0259(14) 0.0017(11) 0.0109(14) 0.0055(14)
C4A 0.0541(19) 0.0241(13) 0.0229(13) 0.0015(10) 0.0109(13) 0.0057(12)
C4B 0.0464(18) 0.0269(13) 0.0258(13) 0.0033(10) 0.0149(12) 0.0087(12)
C5 0.053(2) 0.0261(14) 0.0354(15) 0.0076(12) 0.0154(14) 0.0112(13)
C6 0.0445(19) 0.0397(17) 0.0351(16) 0.0147(13) 0.0136(14) 0.0176(14)
C7 0.0405(17) 0.0369(15) 0.0263(13) 0.0096(11) 0.0122(12) 0.0108(13)
C8 0.0398(17) 0.0278(13) 0.0270(13) 0.0070(11) 0.0095(12) 0.0073(12)
C8A 0.0427(17) 0.0256(13) 0.0229(12) 0.0037(10) 0.0117(11) 0.0065(11)
C9 0.0402(16) 0.0244(13) 0.0215(12) 0.0013(10) 0.0056(11) 0.0030(11)
C9A 0.0540(19) 0.0223(13) 0.0202(12) 0.0020(10) 0.0063(12) 0.0023(12)
C10 0.0376(16) 0.0262(13) 0.0200(12) 0.0006(10) 0.0058(11) 0.0044(11)
C11 0.062(2) 0.0392(17) 0.0328(16) 0.0060(13) -0.0075(15) -0.0118(15)
C12 0.075(3) 0.059(2) 0.046(2) 0.0202(18) -0.0232(19) -0.021(2)
C13 0.078(3) 0.043(2) 0.056(2) 0.0036(17) -0.009(2) -0.0228(19)
C14 0.057(2) 0.050(2) 0.057(2) 0.0055(17) -0.0003(18) -0.0046(18)
C15 0.0404(18) 0.0465(18) 0.0303(15) 0.0175(13) 0.0067(13) 0.0062(14)
C16 0.046(2) 0.069(3) 0.049(2) 0.0238(18) 0.0018(16) -0.0029(18)
C17 0.062(3) 0.065(3) 0.063(3) 0.026(2) -0.004(2) 0.009(2)
C18 0.053(2) 0.072(3) 0.0396(18) -0.0008(17) 0.0086(16) -0.0041(19)
N21 0.0324(12) 0.0237(10) 0.0223(10) 0.0035(8) 0.0079(9) 0.0006(9)
C22 0.0316(14) 0.0243(12) 0.0216(12) 0.0033(10) 0.0120(10) 0.0019(11)
C23 0.0331(15) 0.0234(13) 0.0227(12) 0.0042(10) 0.0084(11) 0.0027(10)
C24 0.0342(15) 0.0302(14) 0.0200(12) 0.0030(10) 0.0086(11) 0.0016(11)
C25 0.0379(16) 0.0331(14) 0.0259(13) 0.0031(11) 0.0040(12) -0.0065(12)
C26 0.0432(17) 0.0267(13) 0.0263(13) 0.0055(11) 0.0070(12) -0.0030(12)
C27 0.0338(15) 0.0373(15) 0.0227(13) 0.0043(11) 0.0046(11) 0.0020(12)
C28 0.0478(19) 0.0391(16) 0.0223(13) 0.0025(11) 0.0031(12) -0.0015(14)
C29 0.0434(18) 0.0331(15) 0.0279(14) 0.0040(11) 0.0035(12) 0.0093(13)
C30 0.0399(19) 0.061(2) 0.0352(16) 0.0079(15) 0.0074(14) 0.0059(16)
N31 0.0300(13) 0.0269(11) 0.0235(11) 0.0064(9) 0.0078(9) 0.0044(9)
C32 0.0307(15) 0.0260(12) 0.0223(12) 0.0046(10) 0.0097(11) 0.0049(11)
C33 0.0341(15) 0.0255(13) 0.0250(13) 0.0065(10) 0.0073(11) 0.0025(11)
C34 0.0293(15) 0.0319(14) 0.0269(13) 0.0002(11) 0.0098(11) 0.0001(11)
C35 0.0284(15) 0.0389(15) 0.0292(14) 0.0017(12) 0.0027(11) -0.0015(12)
C36 0.0307(15) 0.0367(15) 0.0271(13) 0.0083(11) 0.0068(11) 0.0049(12)
C37 0.0358(17) 0.0309(14) 0.0396(16) -0.0015(12) 0.0114(13) -0.0034(12)
C38 0.052(2) 0.0311(16) 0.055(2) -0.0084(14) 0.0138(16) -0.0014(14)
C39 0.052(2) 0.048(2) 0.057(2) -0.0058(17) 0.0034(17) -0.0130(17)
C40 0.067(2) 0.0351(17) 0.054(2) -0.0010(15) 0.0291(18) -0.0114(16)
C99 0.104(5) 0.057(3) 0.067(3) 0.014(2) 0.057(3) 0.018(3)
Cl1 0.0950(11) 0.0522(7) 0.0532(7) 0.0140(5) 0.0215(7) 0.0189(6)
Cl2 0.0925(10) 0.0528(7) 0.0638(8) 0.0121(6) 0.0303(7) -0.0013(6)

loop_
_atom_type_symbol
_atom_type_description
_atom_type_scat_dispersion_real
_atom_type_scat_dispersion_imag
_atom_type_scat_source
C C 0.0033 0.0016 'International Tables Vol C Tables 4.2.6.8 and 6.1.1.4'
H H 0.0000 0.0000 'International Tables Vol C Tables 4.2.6.8 and 6.1.1.4'
N N 0.0061 0.0033 'International Tables Vol C Tables 4.2.6.8 and 6.1.1.4'
S S 0.1246 0.1234 'International Tables Vol C Tables 4.2.6.8 and 6.1.1.4'
Cl Cl 0.1484 0.1585 'International Tables Vol C Tables 4.2.6.8 and 6.1.1.4'
Pd Pd -0.9988 1.0072 'International Tables Vol C Tables 4.2.6.8 and 6.1.1.4'

loop_
_geom_angle_atom_site_label_1
_geom_angle_atom_site_label_2
_geom_angle_atom_site_label_3
_geom_angle
_geom_angle_site_symmetry_1
_geom_angle_site_symmetry_3
_geom_angle_publ_flag
N21 Pd N31 78.50(9) . . ?
N21 Pd S1 100.79(6) . . ?
N31 Pd S1 176.17(6) . . ?
N21 Pd S2 175.47(6) . . ?
N31 Pd S2 105.59(6) . . ?
S1 Pd S2 75.27(3) . . ?
C10 S1 Pd 90.49(9) . . ?
C10 S2 Pd 89.92(9) . . ?
C9A C1 C2 120.8(3) . . ?
C3 C2 C1 118.0(3) . . ?
C3 C2 C11 123.2(3) . . ?
C1 C2 C11 118.6(3) . . ?
C4 C3 C2 121.9(3) . . ?
C4A C4 C3 119.9(3) . . ?
C4 C4A C9A 119.6(3) . . ?
C4 C4A C4B 131.8(3) . . ?
C9A C4A C4B 108.5(2) . . ?
C5 C4B C8A 119.7(3) . . ?
C5 C4B C4A 131.9(3) . . ?
C8A C4B C4A 108.2(2) . . ?
C6 C5 C4B 119.4(3) . . ?
C5 C6 C7 122.3(3) . . ?
C6 C7 C8 118.0(3) . . ?
C6 C7 C15 122.8(3) . . ?
C8 C7 C15 119.1(3) . . ?
C8A C8 C7 120.7(3) . . ?
C8 C8A C4B 119.7(3) . . ?
C8 C8A C9 131.9(2) . . ?
C4B C8A C9 108.3(3) . . ?
C10 C9 C9A 126.5(3) . . ?
C10 C9 C8A 127.0(3) . . ?
C9A C9 C8A 106.1(2) . . ?
C1 C9A C4A 119.5(3) . . ?
C1 C9A C9 131.9(3) . . ?
C4A C9A C9 108.4(3) . . ?
C9 C10 S2 128.7(2) . . ?
C9 C10 S1 127.0(2) . . ?
S2 C10 S1 104.23(14) . . ?
C14 C11 C12 109.0(3) . . ?
C14 C11 C2 108.8(3) . . ?
C12 C11 C2 110.5(3) . . ?
C14 C11 C13 108.7(3) . . ?
C12 C11 C13 107.8(3) . . ?
C2 C11 C13 112.0(3) . . ?
C17 C15 C7 113.4(3) . . ?
C17 C15 C16 109.2(3) . . ?
C7 C15 C16 111.7(2) . . ?
C17 C15 C18 107.6(3) . . ?
C7 C15 C18 108.0(3) . . ?
C16 C15 C18 106.7(3) . . ?
C26 N21 C22 118.9(2) . . ?
C26 N21 Pd 124.51(18) . . ?
C22 N21 Pd 116.61(18) . . ?
N21 C22 C23 120.9(2) . . ?
N21 C22 C32 114.7(2) . . ?
C23 C22 C32 124.4(2) . . ?
C24 C23 C22 120.7(2) . . ?
C23 C24 C25 116.5(2) . . ?
C23 C24 C27 124.3(2) . . ?
C25 C24 C27 119.2(3) . . ?
C26 C25 C24 120.5(3) . . ?
N21 C26 C25 122.5(3) . . ?
C24 C27 C29 112.0(2) . . ?
C24 C27 C30 109.0(2) . . ?
C29 C27 C30 108.8(2) . . ?
C24 C27 C28 109.0(2) . . ?
C29 C27 C28 109.5(2) . . ?
C30 C27 C28 108.4(3) . . ?
C36 N31 C32 117.9(2) . . ?
C36 N31 Pd 126.47(18) . . ?
C32 N31 Pd 114.95(18) . . ?
N31 C32 C33 120.9(3) . . ?
N31 C32 C22 114.7(2) . . ?
C33 C32 C22 124.3(2) . . ?
C32 C33 C34 121.3(2) . . ?
C35 C34 C33 116.1(3) . . ?
C35 C34 C37 123.1(3) . . ?
C33 C34 C37 120.7(2) . . ?
C34 C35 C36 120.4(3) . . ?
N31 C36 C35 123.4(3) . . ?
C34 C37 C38 110.4(2) . . ?
C34 C37 C39 111.8(3) . . ?
C38 C37 C39 107.9(3) . . ?
C34 C37 C40 107.9(2) . . ?
C38 C37 C40 109.4(3) . . ?
C39 C37 C40 109.4(3) . . ?
Cl1 C99 Cl2 111.3(3) . . ?
Cl1' C99' Cl2' 102.7(15) . . ?

loop_
_geom_bond_atom_site_label_1
_geom_bond_atom_site_label_2
_geom_bond_distance
_geom_bond_site_symmetry_2
_geom_bond_publ_flag
Pd N21 2.058(2) . ?
Pd N31 2.079(2) . ?
Pd S1 2.2562(8) . ?
Pd S2 2.2738(7) . ?
S1 C10 1.753(3) . ?
S2 C10 1.752(3) . ?
C1 C9A 1.392(4) . ?
C1 C2 1.405(4) . ?
C2 C3 1.394(4) . ?
C2 C11 1.538(5) . ?
C3 C4 1.385(5) . ?
C4 C4A 1.382(4) . ?
C4A C9A 1.418(4) . ?
C4A C4B 1.460(4) . ?
C4B C5 1.384(4) . ?
C4B C8A 1.423(4) . ?
C5 C6 1.382(5) . ?
C6 C7 1.398(4) . ?
C7 C8 1.404(4) . ?
C7 C15 1.523(5) . ?
C8 C8A 1.385(4) . ?
C8A C9 1.475(4) . ?
C9 C10 1.357(4) . ?
C9 C9A 1.473(4) . ?
C11 C14 1.533(5) . ?
C11 C12 1.535(4) . ?
C11 C13 1.541(5) . ?
C15 C17 1.509(5) . ?
C15 C16 1.529(4) . ?
C15 C18 1.561(5) . ?
N21 C26 1.341(4) . ?
N21 C22 1.349(3) . ?
C22 C23 1.397(4) . ?
C22 C32 1.477(4) . ?
C23 C24 1.389(4) . ?
C24 C25 1.400(4) . ?
C24 C27 1.526(4) . ?
C25 C26 1.366(4) . ?
C27 C29 1.526(4) . ?
C27 C30 1.542(4) . ?
C27 C28 1.544(4) . ?
N31 C36 1.330(4) . ?
N31 C32 1.369(3) . ?
C32 C33 1.386(4) . ?
C33 C34 1.401(4) . ?
C34 C35 1.384(4) . ?
C34 C37 1.528(4) . ?
C35 C36 1.385(4) . ?
C37 C38 1.532(4) . ?
C37 C39 1.532(5) . ?
C37 C40 1.534(4) . ?
C99 Cl1 1.733(5) . ?
C99 Cl2 1.778(5) . ?
C99' Cl1' 1.758(17) . ?
C99' Cl2' 1.775(16) . ?
